data_7019889
loop_
_publ_author_name
'He, Wei-Wei'
'Yang, Jin'
'Yang, Yan'
'Liu, Ying-Ying'
'Ma, Jian-Fang'

_publ_section_title
;
 A series of chiral coordination polymers containing helicals assembled
 from a new chiral (R)-2-(4'-(4''-carboxybenzyloxy)phenoxy)propanoic acid:
 syntheses, structures and photoluminescent properties.
;
_journal_issue 32
_journal_name_full 'Dalton transactions (Cambridge, England : 2003)'
_journal_page_first 9737
_journal_page_last 9747
_journal_paper_doi 10.1039/c2dt30863k
_journal_volume 41
_journal_year 2012
_chemical_absolute_configuration rm
_chemical_formula_moiety 'C17 H16 Cd O7'
_chemical_formula_sum 'C17 H16 Cd O7'
_chemical_formula_weight 444.70
_chemical_name_systematic
;
?
;
_space_group_IT_number 5
_symmetry_cell_setting monoclinic
_symmetry_space_group_name_Hall 'C 2y'
_symmetry_space_group_name_H-M 'C 1 2 1'
_atom_sites_solution_hydrogens geom
_atom_sites_solution_primary direct
_atom_sites_solution_secondary difmap
_audit_creation_method SHELXL-97
_cell_angle_alpha 90.00
_cell_angle_beta 99.078(6)
_cell_angle_gamma 90.00
_cell_formula_units_Z 4
_cell_length_a 18.3690(12)
_cell_length_b 6.1110(3)
_cell_length_c 15.1160(10)
_cell_measurement_reflns_used 1399
_cell_measurement_temperature 293(2)
_cell_measurement_theta_max 29.1028
_cell_measurement_theta_min 3.2433
_cell_volume 1675.56(18)
_computing_cell_refinement CrysAlis
_computing_data_collection 'CrysAlis (Oxford Diffraction, 2006)'
_computing_data_reduction CrysAlis
_computing_structure_refinement 'SHELXL-97 (Sheldrick, 2008)'
_computing_structure_solution 'SHELXS-97 (Sheldrick, 1997)'
_diffrn_ambient_temperature 293(2)
_diffrn_detector_area_resol_mean 10.0
_diffrn_measured_fraction_theta_full 0.992
_diffrn_measured_fraction_theta_max 0.992
_diffrn_measurement_device_type 'Oxford Diffraction Gemini R Ultra'
_diffrn_measurement_method '\w scan'
_diffrn_radiation_monochromator graphite
_diffrn_radiation_source 'fine-focus sealed tube'
_diffrn_radiation_type MoK\a
_diffrn_radiation_wavelength 0.71073
_diffrn_reflns_av_R_equivalents 0.0355
_diffrn_reflns_av_sigmaI/netI 0.0813
_diffrn_reflns_limit_h_max 21
_diffrn_reflns_limit_h_min -21
_diffrn_reflns_limit_k_max 6
_diffrn_reflns_limit_k_min -7
_diffrn_reflns_limit_l_max 12
_diffrn_reflns_limit_l_min -17
_diffrn_reflns_number 3250
_diffrn_reflns_theta_full 25.00
_diffrn_reflns_theta_max 25.00
_diffrn_reflns_theta_min 3.25
_exptl_absorpt_coefficient_mu 1.340
_exptl_absorpt_correction_T_max 0.9737
_exptl_absorpt_correction_T_min 0.9360
_exptl_absorpt_correction_type multi-scan
_exptl_absorpt_process_details
;
CrysAlis (Oxford Diffraction, 2006)
;
_exptl_crystal_colour colorless
_exptl_crystal_density_diffrn 1.763
_exptl_crystal_density_method 'not measured'
_exptl_crystal_description block
_exptl_crystal_F_000 888
_exptl_crystal_size_max 0.05
_exptl_crystal_size_mid 0.03
_exptl_crystal_size_min 0.02
_refine_diff_density_max 0.850
_refine_diff_density_min -0.635
_refine_diff_density_rms 0.096
_refine_ls_abs_structure_details 'Flack H D (1983), Acta Cryst. A39, 876-881'
_refine_ls_abs_structure_Flack -0.11(5)
_refine_ls_extinction_method none
_refine_ls_goodness_of_fit_ref 1.045
_refine_ls_hydrogen_treatment mixed
_refine_ls_matrix_type full
_refine_ls_number_parameters 232
_refine_ls_number_reflns 2458
_refine_ls_number_restraints 3
_refine_ls_restrained_S_all 1.045
_refine_ls_R_factor_all 0.0531
_refine_ls_R_factor_gt 0.0437
_refine_ls_shift/su_max 0.000
_refine_ls_shift/su_mean 0.000
_refine_ls_structure_factor_coef Fsqd
_refine_ls_weighting_details 'calc w=1/[\s^2^(Fo^2^)+(0.0153P)^2^+0.0000P] where P=(Fo^2^+2Fc^2^)/3'
_refine_ls_weighting_scheme calc
_refine_ls_wR_factor_gt 0.0768
_refine_ls_wR_factor_ref 0.0817
_reflns_number_gt 2187
_reflns_number_total 2458
_reflns_threshold_expression >2\s(I)
_cod_data_source_file c2dt30863k.txt
_cod_data_source_block Compound-3
_cod_depositor_comments
;
The following automatic conversions were performed:

'_symmetry_cell_setting' value 'Monoclinic' changed to 'monoclinic'
according to /home/saulius/struct/CIF-dictionaries/cif_core.dic
dictionary named 'cif_core.dic' version 2.4.1 from 2010-06-29.

Automatic conversion script
Id: cif_fix_values 1891 2012-01-12 08:04:46Z andrius 
;
_cod_original_sg_symbol_Hall C2y
_cod_original_sg_symbol_H-M C2
_cod_database_code 7019889
_check for

loop_
_symmetry_equiv_pos_as_xyz
'x, y, z'
'-x, y, -z'
'x+1/2, y+1/2, z'
'-x+1/2, y+1/2, -z'

loop_
_atom_site_label
_atom_site_type_symbol
_atom_site_fract_x
_atom_site_fract_y
_atom_site_fract_z
_atom_site_U_iso_or_equiv
_atom_site_adp_type
_atom_site_occupancy
_atom_site_symmetry_multiplicity
_atom_site_calc_flag
_atom_site_refinement_flags
Cd1 Cd 0.22864(3) 0.27088(15) 0.06601(3) 0.03367(17) Uani 1 1 d .
C1 C 0.6400(4) 0.242(3) 0.8152(5) 0.039(3) Uani 1 1 d .
C2 C 0.5738(4) 0.2324(19) 0.7446(5) 0.038(3) Uani 1 1 d .
C3 C 0.5294(5) 0.4079(15) 0.7259(6) 0.051(3) Uani 1 1 d .
H3 H 0.5402 0.5374 0.7576 0.061 Uiso 1 1 calc R
C4 C 0.4676(5) 0.3966(14) 0.6594(6) 0.042(2) Uani 1 1 d .
H4 H 0.4375 0.5188 0.6470 0.050 Uiso 1 1 calc R
C5 C 0.4506(5) 0.2054(14) 0.6120(6) 0.041(3) Uani 1 1 d .
C6 C 0.4957(5) 0.0259(14) 0.6313(6) 0.043(2) Uani 1 1 d .
H6 H 0.4845 -0.1036 0.5998 0.051 Uiso 1 1 calc R
C7 C 0.5575(5) 0.0352(14) 0.6970(6) 0.044(2) Uani 1 1 d .
H7 H 0.5877 -0.0866 0.7095 0.052 Uiso 1 1 calc R
C8 C 0.3817(6) 0.1872(16) 0.5412(6) 0.048(3) Uani 1 1 d .
H8A H 0.3904 0.0847 0.4950 0.058 Uiso 1 1 calc R
H8B H 0.3408 0.1334 0.5685 0.058 Uiso 1 1 calc R
C9 C 0.3110(4) 0.3988(14) 0.4268(5) 0.037(2) Uani 1 1 d .
C10 C 0.3094(5) 0.5882(12) 0.3782(6) 0.040(2) Uani 1 1 d .
H10 H 0.3406 0.7031 0.3991 0.048 Uiso 1 1 calc R
C11 C 0.2613(5) 0.6105(13) 0.2979(5) 0.041(2) Uani 1 1 d .
H11 H 0.2601 0.7389 0.2647 0.050 Uiso 1 1 calc R
C12 C 0.2151(4) 0.4356(12) 0.2683(5) 0.0278(17) Uani 1 1 d .
C13 C 0.2156(4) 0.247(2) 0.3186(5) 0.039(2) Uani 1 1 d .
H13 H 0.1829 0.1347 0.2995 0.047 Uiso 1 1 calc R
C14 C 0.2654(4) 0.2253(12) 0.3983(5) 0.037(2) Uani 1 1 d .
H14 H 0.2677 0.0963 0.4313 0.044 Uiso 1 1 calc R
C15 C 0.1322(4) 0.6378(13) 0.1563(6) 0.038(2) Uani 1 1 d .
H15 H 0.1285 0.7296 0.2085 0.045 Uiso 1 1 calc R
C16 C 0.0559(4) 0.5802(14) 0.1098(6) 0.053(3) Uani 1 1 d .
H16A H 0.0303 0.5012 0.1504 0.079 Uiso 1 1 calc R
H16B H 0.0594 0.4909 0.0584 0.079 Uiso 1 1 calc R
H16C H 0.0293 0.7119 0.0911 0.079 Uiso 1 1 calc R
C17 C 0.1740(3) 0.760(2) 0.0936(4) 0.0285(15) Uani 1 1 d .
O1 O 0.6552(4) 0.4142(13) 0.8589(5) 0.055(2) Uani 1 1 d .
O2 O 0.6815(4) 0.0775(11) 0.8307(5) 0.048(2) Uani 1 1 d .
O3 O 0.3646(4) 0.3922(11) 0.5036(4) 0.056(2) Uani 1 1 d .
O4 O 0.1680(3) 0.4335(8) 0.1859(3) 0.0375(13) Uani 1 1 d .
O5 O 0.1656(3) 0.9613(10) 0.0894(4) 0.0427(14) Uani 1 1 d .
O6 O 0.2110(3) 0.6465(8) 0.0462(3) 0.0341(13) Uani 1 1 d .
O1W O 0.1298(3) 0.2894(18) -0.0512(4) 0.0446(14) Uani 1 1 d D
H1A H 0.132(5) 0.367(11) -0.101(3) 0.067 Uiso 1 1 d D
H1B H 0.128(6) 0.151(6) -0.071(6) 0.067 Uiso 1 1 d D

loop_
_atom_site_aniso_label
_atom_site_aniso_U_11
_atom_site_aniso_U_22
_atom_site_aniso_U_33
_atom_site_aniso_U_23
_atom_site_aniso_U_13
_atom_site_aniso_U_12
Cd1 0.0394(3) 0.0300(3) 0.0311(3) 0.0003(4) 0.0037(2) 0.0028(5)
C1 0.035(4) 0.049(8) 0.035(4) -0.004(6) 0.008(3) 0.001(7)
C2 0.037(4) 0.053(9) 0.026(4) 0.013(5) 0.011(3) -0.009(5)
C3 0.067(7) 0.037(6) 0.044(6) 0.003(5) -0.006(5) 0.006(5)
C4 0.039(5) 0.025(5) 0.056(7) 0.001(5) -0.007(5) 0.008(4)
C5 0.030(4) 0.059(8) 0.032(5) 0.009(4) -0.005(4) -0.007(4)
C6 0.046(6) 0.028(5) 0.051(6) -0.004(4) -0.001(5) 0.001(4)
C7 0.041(5) 0.041(5) 0.045(6) 0.008(5) -0.003(5) 0.021(4)
C8 0.051(6) 0.051(7) 0.040(6) 0.007(5) 0.001(5) -0.004(5)
C9 0.038(5) 0.053(6) 0.018(4) -0.001(4) -0.001(4) -0.003(4)
C10 0.048(5) 0.028(5) 0.043(5) -0.003(4) 0.008(4) -0.012(4)
C11 0.049(5) 0.042(5) 0.029(5) 0.005(4) -0.004(4) -0.006(4)
C12 0.030(4) 0.025(4) 0.028(4) -0.004(4) 0.005(4) -0.003(4)
C13 0.032(4) 0.045(7) 0.036(4) 0.000(6) -0.002(3) 0.010(6)
C14 0.050(5) 0.019(7) 0.040(5) 0.003(4) 0.000(4) -0.008(4)
C15 0.041(5) 0.045(5) 0.029(5) 0.013(4) 0.009(4) 0.002(4)
C16 0.044(6) 0.061(6) 0.056(6) 0.007(5) 0.016(5) 0.011(5)
C17 0.021(3) 0.033(4) 0.028(3) -0.007(7) -0.008(3) -0.006(7)
O1 0.060(5) 0.052(5) 0.048(5) -0.009(4) -0.007(4) 0.002(4)
O2 0.044(4) 0.050(5) 0.047(4) 0.002(3) -0.003(3) -0.002(4)
O3 0.076(5) 0.043(4) 0.041(4) 0.008(3) -0.016(4) 0.003(4)
O4 0.049(3) 0.025(3) 0.036(3) 0.001(2) -0.002(3) 0.002(3)
O5 0.053(4) 0.029(3) 0.044(4) 0.000(3) 0.003(3) 0.003(3)
O6 0.042(3) 0.038(3) 0.026(3) 0.007(3) 0.015(3) 0.014(3)
O1W 0.050(3) 0.037(4) 0.043(3) 0.000(5) -0.005(2) -0.003(5)

loop_
_atom_type_symbol
_atom_type_description
_atom_type_scat_dispersion_real
_atom_type_scat_dispersion_imag
_atom_type_scat_source
C C 0.0033 0.0016 'International Tables Vol C Tables 4.2.6.8 and 6.1.1.4'
H H 0.0000 0.0000 'International Tables Vol C Tables 4.2.6.8 and 6.1.1.4'
O O 0.0106 0.0060 'International Tables Vol C Tables 4.2.6.8 and 6.1.1.4'
Cd Cd -0.8075 1.2024 'International Tables Vol C Tables 4.2.6.8 and 6.1.1.4'

loop_
_geom_angle_atom_site_label_1
_geom_angle_atom_site_label_2
_geom_angle_atom_site_label_3
_geom_angle
_geom_angle_site_symmetry_1
_geom_angle_site_symmetry_3
O5 Cd1 O6 99.0(2) 1_545 4_545
O5 Cd1 O6 140.8(2) 1_545 .
O6 Cd1 O6 107.73(15) 4_545 .
O5 Cd1 O1W 78.7(3) 1_545 .
O6 Cd1 O1W 82.2(2) 4_545 .
O6 Cd1 O1W 77.2(3) . .
O5 Cd1 O2 78.7(2) 1_545 2_656
O6 Cd1 O2 87.4(2) 4_545 2_656
O6 Cd1 O2 129.6(2) . 2_656
O1W Cd1 O2 153.2(3) . 2_656
O5 Cd1 O1 131.4(2) 1_545 2_656
O6 Cd1 O1 88.5(2) 4_545 2_656
O6 Cd1 O1 78.4(2) . 2_656
O1W Cd1 O1 149.7(3) . 2_656
O2 Cd1 O1 53.6(2) 2_656 2_656
O5 Cd1 O4 85.47(19) 1_545 .
O6 Cd1 O4 175.51(18) 4_545 .
O6 Cd1 O4 68.28(18) . .
O1W Cd1 O4 98.6(2) . .
O2 Cd1 O4 93.7(2) 2_656 .
O1 Cd1 O4 88.7(2) 2_656 .
O1 C1 O2 119.5(7) . .
O1 C1 C2 120.2(11) . .
O2 C1 C2 120.2(11) . .
C3 C2 C7 119.9(8) . .
C3 C2 C1 121.1(10) . .
C7 C2 C1 118.9(10) . .
C2 C3 C4 120.5(9) . .
C2 C3 H3 119.7 . .
C4 C3 H3 119.7 . .
C5 C4 C3 120.5(8) . .
C5 C4 H4 119.7 . .
C3 C4 H4 119.7 . .
C6 C5 C4 119.0(8) . .
C6 C5 C8 119.7(8) . .
C4 C5 C8 121.3(8) . .
C5 C6 C7 121.1(8) . .
C5 C6 H6 119.5 . .
C7 C6 H6 119.5 . .
C6 C7 C2 119.0(8) . .
C6 C7 H7 120.5 . .
C2 C7 H7 120.5 . .
O3 C8 C5 109.2(7) . .
O3 C8 H8A 109.8 . .
C5 C8 H8A 109.8 . .
O3 C8 H8B 109.8 . .
C5 C8 H8B 109.8 . .
H8A C8 H8B 108.3 . .
C10 C9 C14 121.5(7) . .
C10 C9 O3 115.0(7) . .
C14 C9 O3 123.4(8) . .
C9 C10 C11 120.6(7) . .
C9 C10 H10 119.7 . .
C11 C10 H10 119.7 . .
C10 C11 C12 118.4(7) . .
C10 C11 H11 120.8 . .
C12 C11 H11 120.8 . .
C13 C12 C11 120.8(7) . .
C13 C12 O4 115.7(7) . .
C11 C12 O4 123.5(7) . .
C12 C13 C14 120.2(10) . .
C12 C13 H13 119.9 . .
C14 C13 H13 119.9 . .
C9 C14 C13 118.5(9) . .
C9 C14 H14 120.7 . .
C13 C14 H14 120.7 . .
O4 C15 C17 111.7(7) . .
O4 C15 C16 106.6(7) . .
C17 C15 C16 110.5(6) . .
O4 C15 H15 109.3 . .
C17 C15 H15 109.3 . .
C16 C15 H15 109.3 . .
C15 C16 H16A 109.5 . .
C15 C16 H16B 109.5 . .
H16A C16 H16B 109.5 . .
C15 C16 H16C 109.5 . .
H16A C16 H16C 109.5 . .
H16B C16 H16C 109.5 . .
O5 C17 O6 125.9(9) . .
O5 C17 C15 116.9(8) . .
O6 C17 C15 117.1(11) . .
C1 O1 Cd1 92.9(6) . 2_656
C1 O2 Cd1 93.6(6) . 2_656
C8 O3 C9 116.7(7) . .
C12 O4 C15 116.9(6) . .
C12 O4 Cd1 111.6(4) . .
C15 O4 Cd1 110.7(4) . .
C17 O5 Cd1 140.4(5) . 1_565
C17 O6 Cd1 126.9(7) . 4
C17 O6 Cd1 122.8(7) . .
Cd1 O6 Cd1 110.3(2) 4 .
Cd1 O1W H1A 122(6) . .
Cd1 O1W H1B 101(7) . .
H1A O1W H1B 103(8) . .

loop_
_geom_bond_atom_site_label_1
_geom_bond_atom_site_label_2
_geom_bond_distance
_geom_bond_site_symmetry_2
Cd1 O5 2.275(6) 1_545
Cd1 O6 2.297(5) 4_545
Cd1 O6 2.331(5) .
Cd1 O1W 2.332(5) .
Cd1 O2 2.397(7) 2_656
Cd1 O1 2.417(7) 2_656
Cd1 O4 2.480(5) .
C1 O1 1.251(15) .
C1 O2 1.262(14) .
C1 C2 1.486(10) .
C2 C3 1.350(13) .
C2 C7 1.411(14) .
C3 C4 1.394(12) .
C3 H3 0.9300 .
C4 C5 1.381(11) .
C4 H4 0.9300 .
C5 C6 1.378(12) .
C5 C8 1.526(11) .
C6 C7 1.387(11) .
C6 H6 0.9300 .
C7 H7 0.9300 .
C8 O3 1.391(9) .
C8 H8A 0.9700 .
C8 H8B 0.9700 .
C9 C10 1.369(11) .
C9 C14 1.377(10) .
C9 O3 1.399(9) .
C10 C11 1.390(10) .
C10 H10 0.9300 .
C11 C12 1.395(10) .
C11 H11 0.9300 .
C12 C13 1.377(15) .
C12 O4 1.400(8) .
C13 C14 1.400(9) .
C13 H13 0.9300 .
C14 H14 0.9300 .
C15 O4 1.449(9) .
C15 C17 1.507(12) .
C15 C16 1.508(11) .
C15 H15 0.9800 .
C16 H16A 0.9600 .
C16 H16B 0.9600 .
C16 H16C 0.9600 .
C17 O5 1.241(15) .
C17 O6 1.269(10) .
O1 Cd1 2.417(7) 2_656
O2 Cd1 2.397(7) 2_656
O5 Cd1 2.275(6) 1_565
O6 Cd1 2.297(5) 4
O1W H1A 0.897(10) .
O1W H1B 0.897(10) .

loop_
_geom_torsion_atom_site_label_1
_geom_torsion_atom_site_label_2
_geom_torsion_atom_site_label_3
_geom_torsion_atom_site_label_4
_geom_torsion
_geom_torsion_site_symmetry_1
_geom_torsion_site_symmetry_4
O1 C1 C2 C3 0.5(14) . .
O2 C1 C2 C3 -178.8(9) . .
O1 C1 C2 C7 -179.3(9) . .
O2 C1 C2 C7 1.4(13) . .
C7 C2 C3 C4 -0.3(15) . .
C1 C2 C3 C4 179.9(8) . .
C2 C3 C4 C5 0.3(16) . .
C3 C4 C5 C6 0.0(16) . .
C3 C4 C5 C8 177.9(9) . .
C4 C5 C6 C7 -0.2(15) . .
C8 C5 C6 C7 -178.1(9) . .
C5 C6 C7 C2 0.2(14) . .
C3 C2 C7 C6 0.1(14) . .
C1 C2 C7 C6 179.9(8) . .
C6 C5 C8 O3 -152.8(9) . .
C4 C5 C8 O3 29.3(14) . .
C14 C9 C10 C11 -0.2(14) . .
O3 C9 C10 C11 176.5(8) . .
C9 C10 C11 C12 0.1(13) . .
C10 C11 C12 C13 1.6(13) . .
C10 C11 C12 O4 -175.7(8) . .
C11 C12 C13 C14 -3.0(13) . .
O4 C12 C13 C14 174.4(7) . .
C10 C9 C14 C13 -1.2(13) . .
O3 C9 C14 C13 -177.6(8) . .
C12 C13 C14 C9 2.8(12) . .
O4 C15 C17 O5 -154.8(6) . .
C16 C15 C17 O5 86.6(9) . .
O4 C15 C17 O6 29.1(9) . .
C16 C15 C17 O6 -89.4(8) . .
O2 C1 O1 Cd1 5.7(10) . 2_656
C2 C1 O1 Cd1 -173.6(7) . 2_656
O1 C1 O2 Cd1 -5.7(10) . 2_656
C2 C1 O2 Cd1 173.6(7) . 2_656
C5 C8 O3 C9 169.0(7) . .
C10 C9 O3 C8 -163.4(10) . .
C14 C9 O3 C8 13.2(14) . .
C13 C12 O4 C15 144.9(7) . .
C11 C12 O4 C15 -37.7(10) . .
C13 C12 O4 Cd1 -86.1(7) . .
C11 C12 O4 Cd1 91.2(8) . .
C17 C15 O4 C12 95.8(8) . .
C16 C15 O4 C12 -143.4(7) . .
C17 C15 O4 Cd1 -33.6(7) . .
C16 C15 O4 Cd1 87.3(6) . .
O5 Cd1 O4 C12 99.7(4) 1_545 .
O6 Cd1 O4 C12 -82(2) 4_545 .
O6 Cd1 O4 C12 -110.0(5) . .
O1W Cd1 O4 C12 177.5(5) . .
O2 Cd1 O4 C12 21.4(5) 2_656 .
O1 Cd1 O4 C12 -32.0(5) 2_656 .
O5 Cd1 O4 C15 -128.1(5) 1_545 .
O6 Cd1 O4 C15 50(2) 4_545 .
O6 Cd1 O4 C15 22.1(4) . .
O1W Cd1 O4 C15 -50.3(5) . .
O2 Cd1 O4 C15 153.5(5) 2_656 .
O1 Cd1 O4 C15 100.1(5) 2_656 .
O6 C17 O5 Cd1 -36.1(11) . 1_565
C15 C17 O5 Cd1 148.2(6) . 1_565
O5 C17 O6 Cd1 -2.3(9) . 4
C15 C17 O6 Cd1 173.4(4) . 4
O5 C17 O6 Cd1 176.2(5) . .
C15 C17 O6 Cd1 -8.2(8) . .
O5 Cd1 O6 C17 43.6(6) 1_545 .
O6 Cd1 O6 C17 174.4(6) 4_545 .
O1W Cd1 O6 C17 97.0(5) . .
O2 Cd1 O6 C17 -84.0(6) 2_656 .
O1 Cd1 O6 C17 -101.1(5) 2_656 .
O4 Cd1 O6 C17 -7.8(5) . .
O5 Cd1 O6 Cd1 -137.6(3) 1_545 4
O6 Cd1 O6 Cd1 -6.93(11) 4_545 4
O1W Cd1 O6 Cd1 -84.3(2) . 4
O2 Cd1 O6 Cd1 94.7(3) 2_656 4
O1 Cd1 O6 Cd1 77.6(2) 2_656 4
O4 Cd1 O6 Cd1 170.9(3) . 4
